data_7211304
loop_
_publ_author_name
'Matos, Cati\'ucia R M O'
'Miranda, Fabio S.'
'Carneiro, Jos\'e W de M'
'Pinheiro, Carlos B.'
'Ronconi, C\'elia M'

_publ_section_title
;
 The effect of the molecular structures of dicyanomethylene compounds on
 their supramolecular assembly, photophysical and electrochemical
 properties.
;
_journal_issue 31
_journal_name_full 'Physical chemistry chemical physics : PCCP'
_journal_page_first 13013
_journal_page_last 13023
_journal_paper_doi 10.1039/c3cp51957k
_journal_volume 15
_journal_year 2013
_chemical_formula_moiety 'C12 H8 N2 O'
_chemical_formula_sum 'C12 H9 N2 O'
_chemical_formula_weight 197.21
_space_group_IT_number 2
_symmetry_cell_setting triclinic
_symmetry_space_group_name_Hall '-P 1'
_symmetry_space_group_name_H-M 'P -1'
_atom_sites_solution_hydrogens geom
_atom_sites_solution_primary direct
_atom_sites_solution_secondary difmap
_audit_conform_dict_location ftp://ftp.iucr.org/pub/cif_core.dic
_audit_conform_dict_name cif_core.dic
_audit_conform_dict_version 2.4
_audit_creation_date 2013-01-23T23:38:51-00:00
_audit_creation_method 'WinGX routine CIF_UPDATE'
_cell_angle_alpha 96.676(5)
_cell_angle_beta 91.076(5)
_cell_angle_gamma 93.139(6)
_cell_formula_units_Z 2
_cell_length_a 4.1838(3)
_cell_length_b 9.5677(6)
_cell_length_c 12.2486(8)
_cell_measurement_reflns_used 1838
_cell_measurement_temperature 140(2)
_cell_measurement_theta_max 29.4464
_cell_measurement_theta_min 2.1426
_cell_volume 486.09(6)
_computing_cell_refinement
;
CrysAlisPro, Agilent Technologies,
Version 1.171.35.21 (release 20-01-2012 CrysAlis171 .NET)
(compiled Jan 23 2012,18:06:46)
;
_computing_data_collection
;
CrysAlisPro, Agilent Technologies,
Version 1.171.35.21 (release 20-01-2012 CrysAlis171 .NET)
(compiled Jan 23 2012,18:06:46)
;
_computing_data_reduction
;
CrysAlisPro, Agilent Technologies,
Version 1.171.35.21 (release 20-01-2012 CrysAlis171 .NET)
(compiled Jan 23 2012,18:06:46)
;
_computing_structure_refinement 'SHELXL-97 (Sheldrick, 1997)'
_computing_structure_solution 'SHELXS-97 (Sheldrick, 1990)'
_diffrn_ambient_temperature 140(2)
_diffrn_detector_area_resol_mean 10.4186
_diffrn_measured_fraction_theta_full 0.997
_diffrn_measured_fraction_theta_max 0.997
_diffrn_measurement_device_type 'Xcalibur, Atlas, Gemini ultra'
_diffrn_radiation_monochromator graphite
_diffrn_radiation_source 'Enhance (Mo) X-ray Source'
_diffrn_radiation_type 'Mo K\a'
_diffrn_radiation_wavelength 0.71073
_diffrn_reflns_limit_h_max 5
_diffrn_reflns_limit_h_min -5
_diffrn_reflns_limit_k_max 10
_diffrn_reflns_limit_k_min -11
_diffrn_reflns_limit_l_max 15
_diffrn_reflns_limit_l_min -15
_diffrn_reflns_number 5808
_diffrn_reflns_theta_full 26.37
_diffrn_reflns_theta_max 26.37
_diffrn_reflns_theta_min 2.15
_exptl_absorpt_coefficient_mu 0.088
_exptl_absorpt_correction_T_max 0.993
_exptl_absorpt_correction_T_min 0.970
_exptl_absorpt_correction_type analytical
_exptl_absorpt_process_details
;
CrysAlisPro, Agilent Technologies,
Version 1.171.36.21 (release 14-08-2012 CrysAlis171 .NET)
(compiled Sep 14 2012,17:21:16)
Analytical numeric absorption correction using a multifaceted crystal
model based on expressions derived by R.C. Clark & J.S. Reid.
(Clark, R. C. & Reid, J. S. (1995). Acta Cryst. A51, 887-897)
;
_exptl_crystal_colour Yellow
_exptl_crystal_density_diffrn 1.347
_exptl_crystal_density_method 'not measured'
_exptl_crystal_description Prismatic
_exptl_crystal_F_000 206
_exptl_crystal_size_max 0.6111
_exptl_crystal_size_mid 0.2672
_exptl_crystal_size_min 0.0966
_refine_diff_density_max 0.236
_refine_diff_density_min -0.266
_refine_diff_density_rms 0.055
_refine_ls_extinction_method none
_refine_ls_goodness_of_fit_ref 1.057
_refine_ls_hydrogen_treatment constr
_refine_ls_matrix_type full
_refine_ls_number_parameters 136
_refine_ls_number_reflns 1985
_refine_ls_number_restraints 0
_refine_ls_restrained_S_all 1.057
_refine_ls_R_factor_all 0.0678
_refine_ls_R_factor_gt 0.0464
_refine_ls_shift/su_max 0.000
_refine_ls_shift/su_mean 0.000
_refine_ls_structure_factor_coef Fsqd
_refine_ls_weighting_details 'calc w=1/[\s^2^(Fo^2^)+(0.0689P)^2^+0.0000P] where P=(Fo^2^+2Fc^2^)/3'
_refine_ls_weighting_scheme calc
_refine_ls_wR_factor_gt 0.1126
_refine_ls_wR_factor_ref 0.1303
_reflns_number_gt 1469
_reflns_number_total 1985
_reflns_threshold_expression >2sigma(I)
_cod_data_source_file c3cp51957k.txt
_cod_data_source_block l14clo4-140kmo
_cod_original_cell_volume 486.05(7)
_cod_database_code 7211304

loop_
_symmetry_equiv_pos_as_xyz
'x, y, z'
'-x, -y, -z'

loop_
_atom_site_label
_atom_site_type_symbol
_atom_site_fract_x
_atom_site_fract_y
_atom_site_fract_z
_atom_site_U_iso_or_equiv
_atom_site_adp_type
_atom_site_occupancy
_atom_site_symmetry_multiplicity
_atom_site_calc_flag
_atom_site_refinement_flags
O1 O -0.2790(3) 0.14973(11) 0.67416(8) 0.0266(3) Uani 1 1 d .
C11 C -0.3971(4) 0.00459(16) 0.65577(13) 0.0238(4) Uani 1 1 d .
H11A H -0.5291 -0.0197 0.7179 0.029 Uiso 1 1 calc R
H11B H -0.2168 -0.0584 0.6485 0.029 Uiso 1 1 calc R
N1 N -0.3062(4) 0.66413(15) 0.51971(13) 0.0404(4) Uani 1 1 d .
C12 C -0.5961(4) -0.01092(16) 0.55091(12) 0.0232(4) Uani 1 1 d .
H12A H -0.7643 0.0582 0.5583 0.028 Uiso 1 1 calc R
H12B H -0.7041 -0.1064 0.5404 0.028 Uiso 1 1 calc R
C10 C -0.1074(3) 0.19597(16) 0.76740(12) 0.0212(4) Uani 1 1 d .
C4 C -0.1270(4) 0.42556(17) 0.69948(13) 0.0243(4) Uani 1 1 d .
H4 H -0.2643 0.3758 0.6438 0.029 Uiso 1 1 calc R
C9 C -0.0155(4) 0.10923(17) 0.84402(13) 0.0252(4) Uani 1 1 d .
H9 H -0.0737 0.0111 0.8331 0.030 Uiso 1 1 calc R
C5 C -0.0215(4) 0.34188(16) 0.78268(12) 0.0220(4) Uani 1 1 d .
C6 C 0.1537(4) 0.39551(17) 0.87811(13) 0.0285(4) Uani 1 1 d .
H6 H 0.2116 0.4936 0.8907 0.034 Uiso 1 1 calc R
C3 C 0.1359(4) 0.66339(17) 0.75839(13) 0.0276(4) Uani 1 1 d .
C2 C -0.0629(4) 0.56323(16) 0.68768(12) 0.0249(4) Uani 1 1 d .
C8 C 0.1613(4) 0.16644(18) 0.93628(13) 0.0289(4) Uani 1 1 d .
H8 H 0.2272 0.1069 0.9883 0.035 Uiso 1 1 calc R
N2 N 0.2955(4) 0.74727(16) 0.81147(12) 0.0401(4) Uani 1 1 d .
C7 C 0.2439(4) 0.30954(19) 0.95399(13) 0.0319(4) Uani 1 1 d .
H7 H 0.3625 0.3480 1.0184 0.038 Uiso 1 1 calc R
C1 C -0.1997(4) 0.61963(17) 0.59453(14) 0.0288(4) Uani 1 1 d .

loop_
_atom_site_aniso_label
_atom_site_aniso_U_11
_atom_site_aniso_U_22
_atom_site_aniso_U_33
_atom_site_aniso_U_23
_atom_site_aniso_U_13
_atom_site_aniso_U_12
O1 0.0401(7) 0.0157(6) 0.0229(6) 0.0013(4) -0.0086(5) -0.0033(5)
C11 0.0299(8) 0.0143(8) 0.0266(9) 0.0020(6) 0.0008(7) -0.0031(7)
N1 0.0608(10) 0.0235(9) 0.0373(9) 0.0045(7) -0.0108(8) 0.0063(7)
C12 0.0246(8) 0.0172(8) 0.0268(9) -0.0001(6) -0.0001(7) -0.0010(6)
C10 0.0236(8) 0.0206(9) 0.0186(8) -0.0005(6) 0.0004(6) 0.0012(6)
C4 0.0297(9) 0.0183(9) 0.0237(8) -0.0023(6) -0.0018(7) 0.0019(7)
C9 0.0330(9) 0.0196(9) 0.0237(8) 0.0041(7) 0.0017(7) 0.0030(7)
C5 0.0243(8) 0.0194(9) 0.0219(8) 0.0002(6) -0.0005(6) 0.0025(6)
C6 0.0367(9) 0.0206(9) 0.0271(9) 0.0014(7) -0.0037(7) -0.0037(7)
C3 0.0376(9) 0.0186(9) 0.0270(9) 0.0052(7) -0.0014(7) 0.0011(7)
C2 0.0327(9) 0.0197(9) 0.0220(8) 0.0008(7) -0.0006(7) 0.0028(7)
C8 0.0344(9) 0.0288(10) 0.0251(9) 0.0096(7) -0.0025(7) 0.0032(7)
N2 0.0593(10) 0.0244(8) 0.0359(9) 0.0073(7) -0.0098(8) -0.0086(7)
C7 0.0391(10) 0.0338(10) 0.0216(9) 0.0028(7) -0.0091(7) -0.0056(8)
C1 0.0391(10) 0.0164(9) 0.0298(9) -0.0011(7) -0.0031(7) 0.0008(7)

loop_
_atom_type_symbol
_atom_type_description
_atom_type_scat_dispersion_real
_atom_type_scat_dispersion_imag
_atom_type_scat_source
C C 0.0033 0.0016 'International Tables Vol C Tables 4.2.6.8 and 6.1.1.4'
H H 0 0 'International Tables Vol C Tables 4.2.6.8 and 6.1.1.4'
N N 0.0061 0.0033 'International Tables Vol C Tables 4.2.6.8 and 6.1.1.4'
O O 0.0106 0.006 'International Tables Vol C Tables 4.2.6.8 and 6.1.1.4'

loop_
_exptl_crystal_face_index_h
_exptl_crystal_face_index_k
_exptl_crystal_face_index_l
_exptl_crystal_face_perp_dist
0 0 1 0.0483
0 0 -1 0.0483
-5 6 8 0.1657
5 -6 -4 0.2042
0 -1 1 0.0843
0 1 -1 0.0843

loop_
_geom_angle_atom_site_label_1
_geom_angle_atom_site_label_2
_geom_angle_atom_site_label_3
_geom_angle
_geom_angle_site_symmetry_1
_geom_angle_site_symmetry_3
C10 O1 C11 119.19(12) . .
O1 C11 C12 106.42(12) . .
O1 C11 H11A 110.4 . .
C12 C11 H11A 110.4 . .
O1 C11 H11B 110.4 . .
C12 C11 H11B 110.4 . .
H11A C11 H11B 108.6 . .
C11 C12 C12 113.83(15) . 2_456
C11 C12 H12A 108.8 . .
C12 C12 H12A 108.8 2_456 .
C11 C12 H12B 108.8 . .
C12 C12 H12B 108.8 2_456 .
H12A C12 H12B 107.7 . .
O1 C10 C9 123.87(14) . .
O1 C10 C5 115.42(13) . .
C9 C10 C5 120.72(14) . .
C2 C4 C5 130.74(15) . .
C2 C4 H4 114.6 . .
C5 C4 H4 114.6 . .
C8 C9 C10 119.49(15) . .
C8 C9 H9 120.3 . .
C10 C9 H9 120.3 . .
C6 C5 C10 117.81(14) . .
C6 C5 C4 124.66(15) . .
C10 C5 C4 117.52(13) . .
C7 C6 C5 121.39(15) . .
C7 C6 H6 119.3 . .
C5 C6 H6 119.3 . .
N2 C3 C2 177.06(18) . .
C4 C2 C3 126.98(14) . .
C4 C2 C1 118.93(14) . .
C3 C2 C1 114.08(14) . .
C9 C8 C7 120.86(15) . .
C9 C8 H8 119.6 . .
C7 C8 H8 119.6 . .
C6 C7 C8 119.73(15) . .
C6 C7 H7 120.1 . .
C8 C7 H7 120.1 . .
N1 C1 C2 179.34(19) . .

loop_
_geom_bond_atom_site_label_1
_geom_bond_atom_site_label_2
_geom_bond_distance
_geom_bond_site_symmetry_2
O1 C10 1.3538(18) .
O1 C11 1.4390(18) .
C11 C12 1.505(2) .
C11 H11A 0.9900 .
C11 H11B 0.9900 .
N1 C1 1.147(2) .
C12 C12 1.525(3) 2_456
C12 H12A 0.9900 .
C12 H12B 0.9900 .
C10 C9 1.385(2) .
C10 C5 1.412(2) .
C4 C2 1.354(2) .
C4 C5 1.444(2) .
C4 H4 0.9500 .
C9 C8 1.380(2) .
C9 H9 0.9500 .
C5 C6 1.398(2) .
C6 C7 1.372(2) .
C6 H6 0.9500 .
C3 N2 1.147(2) .
C3 C2 1.433(2) .
C2 C1 1.440(2) .
C8 C7 1.384(2) .
C8 H8 0.9500 .
C7 H7 0.9500 .

loop_
_geom_hbond_atom_site_label_D
_geom_hbond_atom_site_label_H
_geom_hbond_atom_site_label_A
_geom_hbond_distance_DH
_geom_hbond_distance_HA
_geom_hbond_distance_DA
_geom_hbond_angle_DHA
_geom_hbond_site_symmetry_A
C4 H4 N1 0.95 2.64 3.545(2) 158.4 2_466
C11 H11A N2 0.99 2.70 3.491(2) 137.5 1_445
